data_7719615
loop_
_publ_author_name
'Obuch, Jakub'
'C&#xed;sa&#x159;ov&#xe1;, Ivana'
'Brus, Ji&#x159;&#xed;'
'Hermann, Petr'

_publ_section_title
;
 DOTA complexes with divalent zinc, cadmium and mercury: X-ray and
 solid-state NMR studies and solution isomerism.
;
_journal_issue 44
_journal_name_full 'Dalton transactions (Cambridge, England : 2003)'
_journal_page_first 16535
_journal_page_last 16549
_journal_paper_doi 10.1039/d5dt01880c
_journal_volume 54
_journal_year 2025
_chemical_formula_moiety
'2(C16 H30 Ca Hg N4 O11), H0.80 O0.40, 8(H O0.50), 6(H0.40 O0.20), 2(H0.40 O0.20), 2(H0.40 O0.20), 2(H0.40 O0.20)'
_chemical_formula_sum 'C32 H86 Ca2 Hg2 N8 O35'
_chemical_formula_weight 1624.42
_space_group_crystal_system monoclinic
_space_group_IT_number 15
_space_group_name_Hall '-C 2yc'
_space_group_name_H-M_alt 'C 1 2/c 1'
_atom_sites_solution_hydrogens mixed
_atom_sites_solution_primary direct
_atom_sites_solution_secondary difmap
_audit_creation_method SHELXL-2019/3
_audit_update_record
;
2025-07-30 deposited with the CCDC.	2025-10-03 downloaded from the CCDC.
;
_cell_angle_alpha 90
_cell_angle_beta 133.221(2)
_cell_angle_gamma 90
_cell_formula_units_Z 4
_cell_length_a 25.0258(18)
_cell_length_b 18.5447(13)
_cell_length_c 17.764(2)
_cell_measurement_reflns_used 9331
_cell_measurement_temperature 120(2)
_cell_measurement_theta_max 54.95
_cell_measurement_theta_min 5.404
_cell_volume 6007.7(9)
_computing_cell_refinement 'SAINT V8.40B (Bruker AXS LLC, 2019)'
_computing_data_collection 'Bruker Instrument Service vV6.2.15'
_computing_data_reduction 'SAINT V8.40B (Bruker AXS LLC, 2019)'
_computing_structure_refinement 'SHELXL-2019/2 (Sheldrick, 2019)'
_computing_structure_solution 'SHELXT 2018/2 (Sheldrick, 2018)'
_diffrn_ambient_temperature 120(2)
_diffrn_detector_area_resol_mean 7.3910
_diffrn_measured_fraction_theta_full 0.998
_diffrn_measured_fraction_theta_max 0.998
_diffrn_measurement_device_type 'Bruker D8 VENTURE'
_diffrn_measurement_method '\f and \w scans'
_diffrn_radiation_type MoK\a
_diffrn_radiation_wavelength 0.71073
_diffrn_reflns_av_R_equivalents 0.0498
_diffrn_reflns_av_unetI/netI 0.0133
_diffrn_reflns_Laue_measured_fraction_full 0.998
_diffrn_reflns_Laue_measured_fraction_max 0.998
_diffrn_reflns_limit_h_max 32
_diffrn_reflns_limit_h_min -32
_diffrn_reflns_limit_k_max 24
_diffrn_reflns_limit_k_min -24
_diffrn_reflns_limit_l_max 23
_diffrn_reflns_limit_l_min -23
_diffrn_reflns_number 204121
_diffrn_reflns_point_group_measured_fraction_full 0.998
_diffrn_reflns_point_group_measured_fraction_max 0.998
_diffrn_reflns_theta_full 25.242
_diffrn_reflns_theta_max 27.527
_diffrn_reflns_theta_min 2.234
_exptl_absorpt_coefficient_mu 5.373
_exptl_absorpt_correction_T_max 0.72
_exptl_absorpt_correction_T_min 0.57
_exptl_absorpt_correction_type multi-scan
_exptl_absorpt_process_details
;
Krause, L., Herbst-Irmer, R., Sheldrick, G. M., Stalke, D. (2015).
"Comparison of silver and molybdenum microfocus X-ray sources for
single-crystal structure determination"
J. Appl. Cryst. 48, 3-10.
doi:10.1107/S1600576714022985
;
_exptl_crystal_colour colorless
_exptl_crystal_density_diffrn 1.796
_exptl_crystal_density_method 'not measured'
_exptl_crystal_description bar
_exptl_crystal_F_000 3256
_exptl_crystal_size_max 0.144
_exptl_crystal_size_mid 0.124
_exptl_crystal_size_min 0.065
_refine_diff_density_max 7.830
_refine_diff_density_min -1.550
_refine_diff_density_rms 0.217
_refine_ls_extinction_method none
_refine_ls_goodness_of_fit_ref 1.150
_refine_ls_hydrogen_treatment constr
_refine_ls_matrix_type full
_refine_ls_number_parameters 376
_refine_ls_number_reflns 6913
_refine_ls_number_restraints 6
_refine_ls_restrained_S_all 1.151
_refine_ls_R_factor_all 0.0603
_refine_ls_R_factor_gt 0.0568
_refine_ls_shift/su_max 0.001
_refine_ls_shift/su_mean 0.000
_refine_ls_structure_factor_coef Fsqd
_refine_ls_weighting_details 'w=1/[\s^2^(Fo^2^)+(0.0393P)^2^+201.2760P] where P=(Fo^2^+2Fc^2^)/3'
_refine_ls_weighting_scheme calc
_refine_ls_wR_factor_gt 0.1316
_refine_ls_wR_factor_ref 0.1339
_reflns_Friedel_coverage 0.000
_reflns_number_gt 6415
_reflns_number_total 6913
_reflns_threshold_expression 'I > 2\s(I)'
_cod_data_source_file d5dt01880c2.cif
_cod_data_source_block mo_jo_cahgdota2
_cod_depositor_comments
;
The following automatic conversions were performed:

data item '_exptl_absorpt_correction_type' value 'Multi-Scan' was
changed to 'multi-scan' in accordance with the
/home/data/users/saulius/crontab/automatic-downloads/rss-feeds/RSC/lib/dictionaries/cif_core.dic
dictionary named 'cif_core.dic' version 2.4.2 last updated on
2011-04-26.

Automatic conversion script
Id: cif_fix_values 8170 2020-07-09 18:12:32Z antanas 

 Adding full bibliography for 7719614--7719618.cif.
;
_cod_original_cell_volume 6007.6(10)
_cod_original_sg_symbol_H-M 'C 2/c'
_cod_database_code 7719615
_shelx_shelxl_version_number 2019/3
_shelx_space_group_comment
;
The symmetry employed for this shelxl refinement is uniquely defined
by the following loop, which should always be used as a source of
symmetry information in preference to the above space-group names.
They are only intended as comments.
;
_shelx_estimated_absorpt_t_min 0.512
_shelx_estimated_absorpt_t_max 0.721

loop_
_space_group_symop_operation_xyz
'x, y, z'
'-x, y, -z+1/2'
'x+1/2, y+1/2, z'
'-x+1/2, y+1/2, -z+1/2'
'-x, -y, -z'
'x, -y, z-1/2'
'-x+1/2, -y+1/2, -z'
'x+1/2, -y+1/2, z-1/2'

loop_
_atom_site_label
_atom_site_type_symbol
_atom_site_fract_x
_atom_site_fract_y
_atom_site_fract_z
_atom_site_U_iso_or_equiv
_atom_site_adp_type
_atom_site_occupancy
_atom_site_site_symmetry_order
_atom_site_calc_flag
_atom_site_refinement_flags_posn
_atom_site_refinement_flags_adp
_atom_site_refinement_flags_occupancy
_atom_site_disorder_assembly
_atom_site_disorder_group
Ca1 Ca 0.43911(8) 0.46192(7) 0.35643(11) 0.0225(3) Uani 1 1 d . . . . .
Hg1 Hg 0.500000 0.32971(2) 0.750000 0.02168(11) Uani 1 2 d S T P . .
C1A C 0.6255(5) 0.2333(4) 0.9457(6) 0.0294(17) Uani 1 1 d . . . . .
H1AA H 0.646885 0.271417 0.998677 0.035 Uiso 1 1 calc R U . . .
H1AB H 0.661310 0.193288 0.977614 0.035 Uiso 1 1 calc R U . . .
N1A N 0.6148(4) 0.2628(3) 0.8592(5) 0.0266(13) Uani 1 1 d . . . . .
C2A C 0.6091(5) 0.2056(4) 0.7964(6) 0.0302(17) Uani 1 1 d . . . . .
H2AA H 0.580187 0.164980 0.789306 0.036 Uiso 1 1 calc R U . . .
H2AB H 0.658757 0.187342 0.832446 0.036 Uiso 1 1 calc R U . . .
C3A C 0.5729(4) 0.2320(4) 0.6894(6) 0.0261(15) Uani 1 1 d . . . . .
H3AA H 0.604316 0.269304 0.696329 0.031 Uiso 1 1 calc R U . . .
H3AB H 0.568683 0.191332 0.649597 0.031 Uiso 1 1 calc R U . . .
N2A N 0.4993(4) 0.2626(3) 0.6320(5) 0.0298(15) Uani 1 1 d . U . . .
C4A C 0.4437(5) 0.2061(4) 0.5848(6) 0.0294(15) Uani 1 1 d . U . . .
H4AA H 0.463638 0.165772 0.634300 0.035 Uiso 1 1 calc R U . . .
H4AB H 0.432137 0.187312 0.522847 0.035 Uiso 1 1 calc R U . . .
C11A C 0.6715(4) 0.3161(4) 0.8949(7) 0.0299(16) Uani 1 1 d . . . . .
H11A H 0.672890 0.322152 0.840942 0.036 Uiso 1 1 calc R U . . .
H11B H 0.719773 0.297205 0.957602 0.036 Uiso 1 1 calc R U . . .
C12A C 0.6595(4) 0.3895(4) 0.9196(6) 0.0272(15) Uani 1 1 d . . . . .
O11A O 0.6006(3) 0.4030(3) 0.8957(4) 0.0275(11) Uani 1 1 d . . . . .
O12A O 0.7117(3) 0.4338(3) 0.9616(5) 0.0327(12) Uani 1 1 d . . . . .
C21A C 0.4812(5) 0.3131(4) 0.5527(6) 0.0278(16) Uani 1 1 d . . . . .
H21A H 0.427368 0.319307 0.498800 0.033 Uiso 1 1 calc R U . . .
H21B H 0.496817 0.291165 0.519499 0.033 Uiso 1 1 calc R U . . .
C22A C 0.5168(4) 0.3871(4) 0.5943(6) 0.0234(14) Uani 1 1 d . . . . .
O21A O 0.5543(3) 0.4040(3) 0.6866(4) 0.0250(11) Uani 1 1 d . . . . .
O22A O 0.5056(3) 0.4297(3) 0.5296(4) 0.0275(11) Uani 1 1 d . . . . .
Hg2 Hg 0.500000 0.25960(2) 0.250000 0.02633(12) Uani 1 2 d S T P . .
C1B C 0.4759(5) 0.1602(4) 0.3752(8) 0.036(2) Uani 1 1 d . . . . .
H1BA H 0.451313 0.119770 0.377640 0.043 Uiso 1 1 calc R U . . .
H1BB H 0.486298 0.197986 0.423162 0.043 Uiso 1 1 calc R U . . .
N1B N 0.4255(4) 0.1899(3) 0.2698(6) 0.0307(15) Uani 1 1 d . . . . .
C2B C 0.3884(5) 0.1315(4) 0.1921(8) 0.038(2) Uani 1 1 d . . . . .
H2BA H 0.349136 0.110649 0.186026 0.045 Uiso 1 1 calc R U . . .
H2BB H 0.424161 0.092823 0.215427 0.045 Uiso 1 1 calc R U . . .
C3B C 0.3556(5) 0.1585(4) 0.0880(8) 0.0353(19) Uani 1 1 d . . . . .
H3BA H 0.330739 0.117863 0.038347 0.042 Uiso 1 1 calc R U . . .
H3BB H 0.317958 0.195245 0.063469 0.042 Uiso 1 1 calc R U . . .
N2B N 0.4106(4) 0.1906(4) 0.0885(6) 0.0344(16) Uani 1 1 d . . . . .
C4B C 0.4508(5) 0.1331(4) 0.0868(8) 0.0358(19) Uani 1 1 d . . . . .
H4BA H 0.419823 0.114535 0.015417 0.043 Uiso 1 1 calc R U . . .
H4BB H 0.460586 0.092641 0.131207 0.043 Uiso 1 1 calc R U . . .
C11B C 0.3731(5) 0.2378(4) 0.2565(8) 0.0338(18) Uani 1 1 d . . . . .
H11C H 0.356690 0.215136 0.288157 0.041 Uiso 1 1 calc R U . . .
H11D H 0.329596 0.243641 0.181721 0.041 Uiso 1 1 calc R U . . .
C12B C 0.4050(4) 0.3126(4) 0.3048(6) 0.0256(15) Uani 1 1 d . . . . .
O11B O 0.4638(3) 0.3329(3) 0.3313(4) 0.0238(10) Uani 1 1 d . . . . .
O12B O 0.3682(3) 0.3506(3) 0.3141(4) 0.0285(11) Uani 1 1 d . . . . .
C21B C 0.3745(5) 0.2394(4) 0.0017(7) 0.0346(18) Uani 1 1 d . . . . .
H21C H 0.330562 0.215258 -0.061582 0.042 Uiso 1 1 calc R U . . .
H21D H 0.408115 0.249813 -0.008221 0.042 Uiso 1 1 calc R U . . .
C22B C 0.3510(4) 0.3109(4) 0.0152(7) 0.0320(17) Uani 1 1 d . . . . .
O21B O 0.3850(3) 0.3328(3) 0.1049(5) 0.0314(12) Uani 1 1 d . . . . .
O22B O 0.3001(4) 0.3439(4) -0.0659(5) 0.0429(16) Uani 1 1 d . . . . .
O1W O 0.2531(5) 0.3165(6) 0.2978(8) 0.076(3) Uani 1 1 d . . . . .
H1X H 0.286983 0.327445 0.304882 0.113 Uiso 1 1 d R U . . .
H1Y H 0.280372 0.349945 0.334377 0.113 Uiso 1 1 d R U . . .
O2W O 0.1605(8) 0.5613(7) -0.2838(9) 0.115(5) Uani 1 1 d . . . . .
H2X H 0.199750 0.546999 -0.228325 0.172 Uiso 1 1 d R U . . .
H2Y H 0.161427 0.546657 -0.326899 0.172 Uiso 1 1 d R U . . .
O3W O 0.2782(5) 0.3266(6) -0.2401(8) 0.078(3) Uani 1 1 d . . . . .
H3X H 0.239363 0.341544 -0.294655 0.117 Uiso 1 1 d R U . . .
H3Y H 0.280453 0.330051 -0.189291 0.117 Uiso 1 1 d R U . . .
O4W O 0.3406(5) 0.5132(4) 0.3305(8) 0.063(2) Uani 1 1 d . . . . .
H4X H 0.323443 0.494802 0.356090 0.095 Uiso 1 1 d R U . . .
H4Y H 0.318093 0.548645 0.293195 0.095 Uiso 1 1 d R U . . .
O5X O 0.7844(10) 0.5766(13) 0.8783(16) 0.088(6) Uani 0.5 1 d . . P . .
H5E H 0.798211 0.578768 0.847634 0.132 Uiso 0.5 1 d R U P . .
H5F H 0.743358 0.596347 0.824969 0.132 Uiso 0.5 1 d R U P . .
O6X O 0.8515(12) 0.4621(9) 1.0370(19) 0.087(5) Uani 0.528(13) 1 d . . P A 1
H6E H 0.821760 0.457052 1.042533 0.131 Uiso 0.528(13) 1 d R U P A 1
H6F H 0.831190 0.475628 0.978447 0.131 Uiso 0.528(13) 1 d R U P A 1
O6Y O 0.7752(13) 0.4273(10) 0.880(2) 0.087(5) Uani 0.472(13) 1 d . . P A 2
H6G H 0.816857 0.439530 0.933842 0.131 Uiso 0.472(13) 1 d R U P A 2
H6H H 0.750942 0.424318 0.898384 0.131 Uiso 0.472(13) 1 d R U P A 2
O7W O 0.3566(3) 0.4487(3) 0.1725(4) 0.0291(12) Uani 1 1 d . . . . .
H7X H 0.339761 0.484114 0.147191 0.044 Uiso 1 1 d R U . . .
H7Y H 0.374741 0.411728 0.156210 0.044 Uiso 1 1 d R U . . .
O8W O 0.8514(15) 0.4214(15) 0.888(3) 0.040(3) Uani 0.2 1 d . . P B 1
H8E H 0.877428 0.454599 0.897603 0.060 Uiso 0.2 1 d R U P B 1
H8F H 0.844351 0.440538 0.921992 0.060 Uiso 0.2 1 d R U P B 1
O8V O 0.9025(16) 0.4635(15) 0.944(3) 0.040(3) Uani 0.2 1 d . . P C 2
H8G H 0.891546 0.490858 0.899352 0.060 Uiso 0.2 1 d R U P C 2
H8H H 0.939637 0.457961 1.005233 0.060 Uiso 0.2 1 d R U P C 2
O8X O 1.0198(16) 0.4650(15) 1.152(3) 0.040(3) Uani 0.2 1 d . . P D 3
H8I H 1.064299 0.459471 1.191219 0.060 Uiso 0.2 1 d R U P D 3
H8J H 1.001659 0.468183 1.092707 0.060 Uiso 0.2 1 d R U P D 3
O8Y O 1.0230(16) 0.4621(15) 1.096(3) 0.040(3) Uani 0.2 1 d . . P E 4
H8K H 1.050117 0.480670 1.090611 0.060 Uiso 0.2 1 d R U P E 4
H8L H 1.023232 0.465271 1.141808 0.060 Uiso 0.2 1 d R U P E 4
O8Z O 1.000000 0.4675(11) 1.250000 0.040(3) Uani 0.4 2 d S T P F 5
H8M H 0.985050 0.453635 1.194185 0.060 Uiso 0.2 1 d R U P F 5
H8N H 1.000000 0.511831 1.250000 0.060 Uiso 0.4 2 d R U P F 5
O9W O 0.5492(4) 0.4660(3) 0.3952(6) 0.0469(18) Uani 1 1 d . . . . .
H9X H 0.562169 0.429711 0.385222 0.070 Uiso 1 1 d R U . . .
H9Y H 0.572768 0.503289 0.402686 0.070 Uiso 1 1 d R U . . .
O10W O 0.2613(4) 0.4841(4) -0.1123(6) 0.0500(17) Uani 1 1 d . . . . .
H10X H 0.276277 0.444641 -0.082985 0.075 Uiso 1 1 d R U . . .
H10Y H 0.267969 0.510365 -0.068281 0.075 Uiso 1 1 d R U . . .

loop_
_atom_site_aniso_label
_atom_site_aniso_U_11
_atom_site_aniso_U_22
_atom_site_aniso_U_33
_atom_site_aniso_U_23
_atom_site_aniso_U_13
_atom_site_aniso_U_12
Ca1 0.0255(7) 0.0153(6) 0.0259(7) 0.0015(5) 0.0173(6) -0.0007(5)
Hg1 0.0257(2) 0.01358(17) 0.02388(19) 0.000 0.01622(17) 0.000
C1A 0.037(4) 0.021(4) 0.032(4) 0.009(3) 0.025(4) 0.010(3)
N1A 0.034(4) 0.017(3) 0.029(3) 0.006(2) 0.022(3) 0.008(2)
C2A 0.039(4) 0.017(3) 0.035(4) 0.005(3) 0.026(4) 0.007(3)
C3A 0.031(4) 0.020(3) 0.030(4) 0.004(3) 0.022(3) 0.005(3)
N2A 0.025(3) 0.007(2) 0.035(3) 0.002(2) 0.012(3) -0.001(2)
C4A 0.039(3) 0.014(3) 0.033(3) -0.001(2) 0.023(3) -0.002(3)
C11A 0.024(4) 0.022(4) 0.035(4) 0.007(3) 0.017(3) 0.007(3)
C12A 0.025(4) 0.024(4) 0.024(3) 0.007(3) 0.013(3) 0.005(3)
O11A 0.026(3) 0.020(2) 0.032(3) 0.001(2) 0.018(2) 0.004(2)
O12A 0.025(3) 0.027(3) 0.035(3) 0.003(2) 0.017(3) 0.001(2)
C21A 0.037(4) 0.016(3) 0.027(4) -0.001(3) 0.021(3) -0.001(3)
C22A 0.028(4) 0.011(3) 0.030(4) 0.002(3) 0.019(3) 0.003(3)
O21A 0.026(3) 0.019(2) 0.023(2) 0.002(2) 0.014(2) 0.003(2)
O22A 0.035(3) 0.015(2) 0.028(3) 0.002(2) 0.020(2) -0.002(2)
Hg2 0.0283(2) 0.01724(19) 0.0398(2) 0.000 0.0258(2) 0.000
C1B 0.046(5) 0.019(4) 0.067(6) -0.004(4) 0.049(5) -0.006(3)
N1B 0.038(4) 0.017(3) 0.049(4) -0.003(3) 0.034(4) -0.004(3)
C2B 0.052(5) 0.016(3) 0.065(6) -0.009(4) 0.048(5) -0.008(3)
C3B 0.034(4) 0.022(4) 0.053(5) -0.009(4) 0.031(4) -0.007(3)
N2B 0.039(4) 0.021(3) 0.054(5) 0.000(3) 0.036(4) 0.001(3)
C4B 0.046(5) 0.020(4) 0.053(5) -0.007(4) 0.039(5) -0.003(3)
C11B 0.030(4) 0.027(4) 0.051(5) -0.006(4) 0.031(4) -0.005(3)
C12B 0.026(4) 0.022(3) 0.032(4) 0.006(3) 0.021(3) 0.004(3)
O11B 0.019(2) 0.021(2) 0.033(3) 0.000(2) 0.018(2) -0.0015(19)
O12B 0.032(3) 0.021(3) 0.037(3) -0.002(2) 0.026(3) -0.002(2)
C21B 0.039(5) 0.025(4) 0.040(5) -0.005(3) 0.027(4) 0.000(3)
C22B 0.025(4) 0.024(4) 0.041(5) -0.006(3) 0.020(4) -0.006(3)
O21B 0.037(3) 0.022(3) 0.033(3) -0.004(2) 0.023(3) -0.001(2)
O22B 0.034(3) 0.034(3) 0.038(3) -0.011(3) 0.016(3) -0.003(3)
O1W 0.062(5) 0.102(7) 0.093(7) -0.034(6) 0.064(6) -0.038(5)
O2W 0.132(11) 0.115(10) 0.072(7) 0.024(7) 0.060(8) 0.051(9)
O3W 0.071(6) 0.113(8) 0.075(6) -0.003(6) 0.060(6) -0.021(6)
O4W 0.074(5) 0.034(4) 0.119(8) 0.003(4) 0.081(6) 0.008(4)
O5X 0.042(9) 0.122(18) 0.078(13) -0.004(13) 0.032(10) -0.001(11)
O6X 0.105(11) 0.048(7) 0.156(15) 0.013(8) 0.108(12) 0.014(7)
O6Y 0.105(11) 0.048(7) 0.156(15) 0.013(8) 0.108(12) 0.014(7)
O7W 0.032(3) 0.019(2) 0.027(3) 0.002(2) 0.017(2) 0.005(2)
O8W 0.023(5) 0.018(5) 0.059(9) 0.013(7) 0.021(6) 0.007(5)
O8V 0.023(5) 0.018(5) 0.059(9) 0.013(7) 0.021(6) 0.007(5)
O8X 0.023(5) 0.018(5) 0.059(9) 0.013(7) 0.021(6) 0.007(5)
O8Y 0.023(5) 0.018(5) 0.059(9) 0.013(7) 0.021(6) 0.007(5)
O8Z 0.023(5) 0.018(5) 0.059(9) 0.013(7) 0.021(6) 0.007(5)
O9W 0.043(4) 0.017(3) 0.096(6) 0.004(3) 0.053(4) 0.002(2)
O10W 0.065(5) 0.035(4) 0.050(4) -0.002(3) 0.039(4) -0.003(3)

loop_
_atom_type_symbol
_atom_type_description
_atom_type_scat_dispersion_real
_atom_type_scat_dispersion_imag
_atom_type_scat_source
C C 0.0033 0.0016 'International Tables Vol C Tables 4.2.6.8 and 6.1.1.4'
H H 0.0000 0.0000 'International Tables Vol C Tables 4.2.6.8 and 6.1.1.4'
Ca Ca 0.2262 0.3064 'International Tables Vol C Tables 4.2.6.8 and 6.1.1.4'
Hg Hg -2.3894 9.2266 'International Tables Vol C Tables 4.2.6.8 and 6.1.1.4'
N N 0.0061 0.0033 'International Tables Vol C Tables 4.2.6.8 and 6.1.1.4'
O O 0.0106 0.0060 'International Tables Vol C Tables 4.2.6.8 and 6.1.1.4'

loop_
_geom_angle_atom_site_label_1
_geom_angle_atom_site_label_2
_geom_angle_atom_site_label_3
_geom_angle
_geom_angle_site_symmetry_1
_geom_angle_site_symmetry_3
_geom_angle_publ_flag
O9W Ca1 O22A 89.3(3) . . ?
O9W Ca1 O4W 154.3(2) . . ?
O22A Ca1 O4W 93.8(3) . . ?
O9W Ca1 O7W 98.4(3) . . ?
O22A Ca1 O7W 158.33(19) . . ?
O4W Ca1 O7W 88.0(3) . . ?
O9W Ca1 O12B 124.8(2) . . ?
O22A Ca1 O12B 84.47(19) . . ?
O4W Ca1 O12B 80.9(2) . . ?
O7W Ca1 O12B 74.48(19) . . ?
O9W Ca1 O22A 81.2(2) . 5_666 ?
O22A Ca1 O22A 69.0(2) . 5_666 ?
O4W Ca1 O22A 76.1(3) . 5_666 ?
O7W Ca1 O22A 132.05(18) . 5_666 ?
O12B Ca1 O22A 143.24(19) . 5_666 ?
O9W Ca1 O11B 73.05(19) . . ?
O22A Ca1 O11B 87.28(18) . . ?
O4W Ca1 O11B 132.6(2) . . ?
O7W Ca1 O11B 75.80(18) . . ?
O12B Ca1 O11B 51.93(17) . . ?
O22A Ca1 O11B 145.16(19) 5_666 . ?
O9W Ca1 O21A 76.10(19) . 5_666 ?
O22A Ca1 O21A 119.18(18) . 5_666 ?
O4W Ca1 O21A 80.2(2) . 5_666 ?
O7W Ca1 O21A 82.42(18) . 5_666 ?
O12B Ca1 O21A 150.47(19) . 5_666 ?
O22A Ca1 O21A 50.66(16) 5_666 5_666 ?
O11B Ca1 O21A 138.76(17) . 5_666 ?
O9W Ca1 C22A 75.7(2) . 5_666 ?
O22A Ca1 C22A 93.9(2) . 5_666 ?
O4W Ca1 C22A 78.6(2) . 5_666 ?
O7W Ca1 C22A 107.6(2) . 5_666 ?
O12B Ca1 C22A 159.3(2) . 5_666 ?
O22A Ca1 C22A 25.37(19) 5_666 5_666 ?
O11B Ca1 C22A 148.73(19) . 5_666 ?
O21A Ca1 C22A 25.39(18) 5_666 5_666 ?
O9W Ca1 H7X 100.7 . . ?
O22A Ca1 H7X 168.6 . . ?
O4W Ca1 H7X 79.6 . . ?
O7W Ca1 H7X 14.8 . . ?
O12B Ca1 H7X 85.3 . . ?
O22A Ca1 H7X 117.6 5_666 . ?
O11B Ca1 H7X 90.4 . . ?
O21A Ca1 H7X 69.2 5_666 . ?
C22A Ca1 H7X 93.9 5_666 . ?
N2A Hg1 N2A 118.3(3) 2_656 . ?
N2A Hg1 N1A 74.5(2) 2_656 2_656 ?
N2A Hg1 N1A 75.1(2) . 2_656 ?
N2A Hg1 N1A 75.1(2) 2_656 . ?
N2A Hg1 N1A 74.5(2) . . ?
N1A Hg1 N1A 118.7(3) 2_656 . ?
N2A Hg1 O11A 88.7(2) 2_656 . ?
N2A Hg1 O11A 126.4(2) . . ?
N1A Hg1 O11A 157.8(2) 2_656 . ?
N1A Hg1 O11A 69.0(2) . . ?
N2A Hg1 O11A 126.4(2) 2_656 2_656 ?
N2A Hg1 O11A 88.7(2) . 2_656 ?
N1A Hg1 O11A 69.0(2) 2_656 2_656 ?
N1A Hg1 O11A 157.8(2) . 2_656 ?
O11A Hg1 O11A 112.4(2) . 2_656 ?
N2A Hg1 O21A 157.69(19) 2_656 . ?
N2A Hg1 O21A 66.73(19) . . ?
N1A Hg1 O21A 126.31(19) 2_656 . ?
N1A Hg1 O21A 86.27(19) . . ?
O11A Hg1 O21A 72.93(17) . . ?
O11A Hg1 O21A 73.64(17) 2_656 . ?
N2A Hg1 O21A 66.73(19) 2_656 2_656 ?
N2A Hg1 O21A 157.69(19) . 2_656 ?
N1A Hg1 O21A 86.27(19) 2_656 2_656 ?
N1A Hg1 O21A 126.31(19) . 2_656 ?
O11A Hg1 O21A 73.65(17) . 2_656 ?
O11A Hg1 O21A 72.94(17) 2_656 2_656 ?
O21A Hg1 O21A 117.8(2) . 2_656 ?
N1A C1A C4A 114.0(7) . 2_656 ?
N1A C1A H1AA 108.8 . . ?
C4A C1A H1AA 108.8 2_656 . ?
N1A C1A H1AB 108.8 . . ?
C4A C1A H1AB 108.8 2_656 . ?
H1AA C1A H1AB 107.7 . . ?
C11A N1A C2A 112.1(7) . . ?
C11A N1A C1A 111.5(7) . . ?
C2A N1A C1A 112.2(6) . . ?
C11A N1A Hg1 105.3(4) . . ?
C2A N1A Hg1 108.3(5) . . ?
C1A N1A Hg1 107.0(5) . . ?
N1A C2A C3A 112.3(6) . . ?
N1A C2A H2AA 109.1 . . ?
C3A C2A H2AA 109.1 . . ?
N1A C2A H2AB 109.1 . . ?
C3A C2A H2AB 109.1 . . ?
H2AA C2A H2AB 107.9 . . ?
N2A C3A C2A 112.4(7) . . ?
N2A C3A H3AA 109.1 . . ?
C2A C3A H3AA 109.1 . . ?
N2A C3A H3AB 109.1 . . ?
C2A C3A H3AB 109.1 . . ?
H3AA C3A H3AB 107.9 . . ?
C4A N2A C3A 111.6(6) . . ?
C4A N2A C21A 110.9(6) . . ?
C3A N2A C21A 108.8(7) . . ?
C4A N2A Hg1 107.7(5) . . ?
C3A N2A Hg1 109.4(5) . . ?
C21A N2A Hg1 108.3(4) . . ?
N2A C4A C1A 112.0(6) . 2_656 ?
N2A C4A H4AA 109.2 . . ?
C1A C4A H4AA 109.2 2_656 . ?
N2A C4A H4AB 109.2 . . ?
C1A C4A H4AB 109.2 2_656 . ?
H4AA C4A H4AB 107.9 . . ?
N1A C11A C12A 113.9(7) . . ?
N1A C11A H11A 108.8 . . ?
C12A C11A H11A 108.8 . . ?
N1A C11A H11B 108.8 . . ?
C12A C11A H11B 108.8 . . ?
H11A C11A H11B 107.7 . . ?
O11A C12A O12A 124.8(7) . . ?
O11A C12A C11A 120.1(7) . . ?
O12A C12A C11A 115.1(7) . . ?
C12A O11A Hg1 111.6(5) . . ?
N2A C21A C22A 114.4(6) . . ?
N2A C21A H21A 108.7 . . ?
C22A C21A H21A 108.7 . . ?
N2A C21A H21B 108.7 . . ?
C22A C21A H21B 108.7 . . ?
H21A C21A H21B 107.6 . . ?
O21A C22A O22A 122.7(7) . . ?
O21A C22A C21A 121.6(6) . . ?
O22A C22A C21A 115.6(7) . . ?
O21A C22A Ca1 64.9(4) . 5_666 ?
O22A C22A Ca1 58.2(4) . 5_666 ?
C21A C22A Ca1 170.4(5) . 5_666 ?
C22A O21A Ca1 89.7(4) . 5_666 ?
C22A O21A Hg1 106.5(5) . . ?
Ca1 O21A Hg1 139.5(2) 5_666 . ?
C22A O22A Ca1 150.1(5) . . ?
C22A O22A Ca1 96.4(4) . 5_666 ?
Ca1 O22A Ca1 111.0(2) . 5_666 ?
N2B Hg2 N2B 117.5(3) . 2_655 ?
N2B Hg2 N1B 74.0(2) . . ?
N2B Hg2 N1B 74.7(2) 2_655 . ?
N2B Hg2 N1B 74.7(2) . 2_655 ?
N2B Hg2 N1B 74.0(2) 2_655 2_655 ?
N1B Hg2 N1B 117.3(3) . 2_655 ?
N2B Hg2 O11B 122.9(2) . . ?
N2B Hg2 O11B 90.5(2) 2_655 . ?
N1B Hg2 O11B 66.82(19) . . ?
N1B Hg2 O11B 161.2(2) 2_655 . ?
N2B Hg2 O11B 90.5(2) . 2_655 ?
N2B Hg2 O11B 122.9(2) 2_655 2_655 ?
N1B Hg2 O11B 161.2(2) . 2_655 ?
N1B Hg2 O11B 66.83(19) 2_655 2_655 ?
O11B Hg2 O11B 115.8(2) . 2_655 ?
N2B Hg2 O21B 160.2(2) . 2_655 ?
N2B Hg2 O21B 66.9(2) 2_655 2_655 ?
N1B Hg2 O21B 124.5(2) . 2_655 ?
N1B Hg2 O21B 89.1(2) 2_655 2_655 ?
O11B Hg2 O21B 74.90(18) . 2_655 ?
O11B Hg2 O21B 72.49(17) 2_655 2_655 ?
N2B Hg2 O21B 66.9(2) . . ?
N2B Hg2 O21B 160.2(2) 2_655 . ?
N1B Hg2 O21B 89.1(2) . . ?
N1B Hg2 O21B 124.5(2) 2_655 . ?
O11B Hg2 O21B 72.48(17) . . ?
O11B Hg2 O21B 74.89(18) 2_655 . ?
O21B Hg2 O21B 116.2(2) 2_655 . ?
N1B C1B C4B 113.9(7) . 2_655 ?
N1B C1B H1BA 108.8 . . ?
C4B C1B H1BA 108.8 2_655 . ?
N1B C1B H1BB 108.8 . . ?
C4B C1B H1BB 108.8 2_655 . ?
H1BA C1B H1BB 107.7 . . ?
C11B N1B C1B 109.0(7) . . ?
C11B N1B C2B 111.9(7) . . ?
C1B N1B C2B 111.0(7) . . ?
C11B N1B Hg2 109.7(5) . . ?
C1B N1B Hg2 107.6(5) . . ?
C2B N1B Hg2 107.6(5) . . ?
N1B C2B C3B 111.7(7) . . ?
N1B C2B H2BA 109.3 . . ?
C3B C2B H2BA 109.3 . . ?
N1B C2B H2BB 109.3 . . ?
C3B C2B H2BB 109.3 . . ?
H2BA C2B H2BB 107.9 . . ?
N2B C3B C2B 113.6(7) . . ?
N2B C3B H3BA 108.9 . . ?
C2B C3B H3BA 108.9 . . ?
N2B C3B H3BB 108.9 . . ?
C2B C3B H3BB 108.9 . . ?
H3BA C3B H3BB 107.7 . . ?
C21B N2B C4B 111.4(7) . . ?
C21B N2B C3B 109.9(7) . . ?
C4B N2B C3B 110.4(6) . . ?
C21B N2B Hg2 108.7(5) . . ?
C4B N2B Hg2 108.1(5) . . ?
C3B N2B Hg2 108.2(5) . . ?
N2B C4B C1B 112.1(7) . 2_655 ?
N2B C4B H4BA 109.2 . . ?
C1B C4B H4BA 109.2 2_655 . ?
N2B C4B H4BB 109.2 . . ?
C1B C4B H4BB 109.2 2_655 . ?
H4BA C4B H4BB 107.9 . . ?
N1B C11B C12B 113.1(7) . . ?
N1B C11B H11C 109.0 . . ?
C12B C11B H11C 109.0 . . ?
N1B C11B H11D 109.0 . . ?
C12B C11B H11D 109.0 . . ?
H11C C11B H11D 107.8 . . ?
O11B C12B O12B 123.9(7) . . ?
O11B C12B C11B 120.5(7) . . ?
O12B C12B C11B 115.6(7) . . ?
C12B O11B Hg2 113.9(5) . . ?
C12B O11B Ca1 89.2(4) . . ?
Hg2 O11B Ca1 143.9(2) . . ?
C12B O12B Ca1 94.0(5) . . ?
N2B C21B C22B 113.6(7) . . ?
N2B C21B H21C 108.9 . . ?
C22B C21B H21C 108.9 . . ?
N2B C21B H21D 108.9 . . ?
C22B C21B H21D 108.9 . . ?
H21C C21B H21D 107.7 . . ?
O22B C22B O21B 125.1(8) . . ?
O22B C22B C21B 116.1(8) . . ?
O21B C22B C21B 118.7(8) . . ?
C22B O21B Hg2 115.0(5) . . ?
H1X O1W H1Y 57.3 . . ?
H2X O2W H2Y 103.7 . . ?
H3X O3W H3Y 112.8 . . ?
Ca1 O4W H4X 123.6 . . ?
Ca1 O4W H4Y 121.6 . . ?
H4X O4W H4Y 114.8 . . ?
H5E O5X H5F 88.6 . . ?
H6E O6X H6F 111.0 . . ?
H6G O6Y H6H 103.1 . . ?
Ca1 O7W H7X 109.6 . . ?
Ca1 O7W H7Y 109.7 . . ?
H7X O7W H7Y 129.3 . . ?
H8E O8W H8F 93.5 . . ?
H8G O8V H8H 133.4 . . ?
H8I O8X H8J 109.0 . . ?
H8K O8Y H8L 129.9 . . ?
H8M O8Z H8N 108.1 . . ?
H8M O8Z H8M 143.8 . 2_757 ?
H8N O8Z H8M 108.1 . 2_757 ?
Ca1 O9W H9X 118.1 . . ?
Ca1 O9W H9Y 128.2 . . ?
H9X O9W H9Y 111.4 . . ?
H10X O10W H10Y 102.3 . . ?

loop_
_geom_bond_atom_site_label_1
_geom_bond_atom_site_label_2
_geom_bond_distance
_geom_bond_site_symmetry_2
_geom_bond_publ_flag
Ca1 O9W 2.339(6) . ?
Ca1 O22A 2.362(6) . ?
Ca1 O4W 2.375(7) . ?
Ca1 O7W 2.400(6) . ?
Ca1 O12B 2.480(6) . ?
Ca1 O22A 2.493(5) 5_666 ?
Ca1 O11B 2.585(5) . ?
Ca1 O21A 2.641(5) 5_666 ?
Ca1 C22A 2.915(7) 5_666 ?
Ca1 H7X 2.7402 . ?
Hg1 N2A 2.427(7) 2_656 ?
Hg1 N2A 2.427(7) . ?
Hg1 N1A 2.434(6) 2_656 ?
Hg1 N1A 2.434(6) . ?
Hg1 O11A 2.441(6) . ?
Hg1 O11A 2.441(5) 2_656 ?
Hg1 O21A 2.665(5) . ?
Hg1 O21A 2.665(5) 2_656 ?
C1A N1A 1.473(10) . ?
C1A C4A 1.505(12) 2_656 ?
C1A H1AA 0.9900 . ?
C1A H1AB 0.9900 . ?
N1A C11A 1.469(10) . ?
N1A C2A 1.473(10) . ?
C2A C3A 1.521(11) . ?
C2A H2AA 0.9900 . ?
C2A H2AB 0.9900 . ?
C3A N2A 1.477(10) . ?
C3A H3AA 0.9900 . ?
C3A H3AB 0.9900 . ?
N2A C4A 1.462(10) . ?
N2A C21A 1.481(10) . ?
C4A H4AA 0.9900 . ?
C4A H4AB 0.9900 . ?
C11A C12A 1.521(11) . ?
C11A H11A 0.9900 . ?
C11A H11B 0.9900 . ?
C12A O11A 1.250(9) . ?
C12A O12A 1.265(10) . ?
C21A C22A 1.525(10) . ?
C21A H21A 0.9900 . ?
C21A H21B 0.9900 . ?
C22A O21A 1.250(9) . ?
C22A O22A 1.257(9) . ?
Hg2 N2B 2.466(8) . ?
Hg2 N2B 2.466(8) 2_655 ?
Hg2 N1B 2.484(7) . ?
Hg2 N1B 2.484(7) 2_655 ?
Hg2 O11B 2.559(5) . ?
Hg2 O11B 2.559(5) 2_655 ?
Hg2 O21B 2.571(6) 2_655 ?
Hg2 O21B 2.571(6) . ?
C1B N1B 1.471(12) . ?
C1B C4B 1.541(12) 2_655 ?
C1B H1BA 0.9900 . ?
C1B H1BB 0.9900 . ?
N1B C11B 1.462(10) . ?
N1B C2B 1.478(11) . ?
C2B C3B 1.505(14) . ?
C2B H2BA 0.9900 . ?
C2B H2BB 0.9900 . ?
C3B N2B 1.494(11) . ?
C3B H3BA 0.9900 . ?
C3B H3BB 0.9900 . ?
N2B C21B 1.452(11) . ?
N2B C4B 1.482(10) . ?
C4B H4BA 0.9900 . ?
C4B H4BB 0.9900 . ?
C11B C12B 1.535(11) . ?
C11B H11C 0.9900 . ?
C11B H11D 0.9900 . ?
C12B O11B 1.257(9) . ?
C12B O12B 1.259(9) . ?
C21B C22B 1.533(11) . ?
C21B H21C 0.9900 . ?
C21B H21D 0.9900 . ?
C22B O22B 1.249(11) . ?
C22B O21B 1.254(10) . ?
O1W H1X 0.7926 . ?
O1W H1Y 0.8161 . ?
O2W H2X 0.8249 . ?
O2W H2Y 0.8266 . ?
O3W H3X 0.8184 . ?
O3W H3Y 0.8668 . ?
O4W H4X 0.8806 . ?
O4W H4Y 0.8223 . ?
O5X H5E 0.8221 . ?
O5X H5F 0.8683 . ?
O6X H6E 0.8215 . ?
O6X H6F 0.8235 . ?
O6Y H6G 0.8312 . ?
O6Y H6H 0.8698 . ?
O7W H7X 0.7429 . ?
O7W H7Y 0.9686 . ?
O8W H8E 0.8226 . ?
O8W H8F 0.8207 . ?
O8V H8G 0.8179 . ?
O8V H8H 0.8178 . ?
O8X H8I 0.8219 . ?
O8X H8J 0.8211 . ?
O8Y H8K 0.8170 . ?
O8Y H8L 0.8202 . ?
O8Z H8M 0.8250 . ?
O8Z H8N 0.8229 . ?
O8Z H8M 0.8250 2_757 ?
O9W H9X 0.8180 . ?
O9W H9Y 0.8574 . ?
O10W H10X 0.8245 . ?
O10W H10Y 0.8361 . ?

loop_
_geom_hbond_atom_site_label_D
_geom_hbond_atom_site_label_H
_geom_hbond_atom_site_label_A
_geom_hbond_distance_DH
_geom_hbond_distance_HA
_geom_hbond_distance_DA
_geom_hbond_angle_DHA
_geom_hbond_site_symmetry_A
_geom_hbond_publ_flag
O1W H1X O12B 0.79 1.97 2.762(9) 176 . yes
O2W H2X O10W 0.82 1.91 2.677(13) 155 . yes
O2W H2Y O5X 0.83 2.16 2.82(3) 137 2_655 yes
O2W H2Y O8W^a 0.83 2.49 3.08(3) 129 2_655 yes
O2W H2Y O8V^b 0.83 2.17 2.78(3) 131 2_655 yes
O3W H3X O6Y^b 0.82 2.05 2.62(3) 127 2_655 yes
O3W H3X O8W^a 0.82 2.22 2.97(3) 152 2_655 yes
O3W H3Y O22B 0.87 1.91 2.765(12) 171 . yes
O4W H4X O10W 0.88 2.02 2.781(11) 144 6_566 yes
O4W H4Y O3W 0.82 2.43 3.186(13) 154 6_566 yes
O4W H4Y O6Y^b 0.82 2.29 2.96(3) 138 5_666 yes
O5X H5E O2W 0.82 2.01 2.82(3) 167 2_655 yes
O5X H5F O12B 0.87 2.33 3.20(2) 178 5_666 yes
O6X^a H6E^a O12A 0.82 2.10 2.81(2) 144 . yes
O6X^a H6F^a O5X 0.82 2.28 2.96(3) 141 . yes
O6X^a H6F^a O8W^a 0.82 2.23 2.75(4) 122 . yes
O6Y^b H6G^b O8V^b 0.83 2.07 2.63(4) 124 . yes
O6Y^b H6H^b O12A 0.87 1.94 2.80(2) 168 . yes
O7W H7Y O21B 0.97 1.83 2.780(8) 165 . yes
O8W^a H8E^a O2W 0.82 2.50 3.08(3) 128 2_655 yes
O8W^a H8F^a O6X^a 0.82 1.96 2.75(4) 161 . yes
O8V^b H8G^b O2W 0.82 1.99 2.78(3) 164 2_655 yes
O8X^c H8I^c O2W 0.82 2.16 2.91(3) 151 6_667 yes
O9W H9X O21B 0.82 2.17 2.969(8) 168 2_655 yes
O9W H9Y O11A 0.86 1.91 2.746(8) 165 6_565 yes
O10W H10X O22B 0.82 1.92 2.699(10) 157 . yes
O10W H10Y O12A 0.84 1.90 2.733(10) 176 5_666 yes

loop_
_geom_torsion_atom_site_label_1
_geom_torsion_atom_site_label_2
_geom_torsion_atom_site_label_3
_geom_torsion_atom_site_label_4
_geom_torsion
_geom_torsion_site_symmetry_1
_geom_torsion_site_symmetry_2
_geom_torsion_site_symmetry_3
_geom_torsion_site_symmetry_4
_geom_torsion_publ_flag
C4A C1A N1A C11A 154.2(6) 2_656 . . . ?
C4A C1A N1A C2A -79.1(8) 2_656 . . . ?
C4A C1A N1A Hg1 39.5(7) 2_656 . . . ?
C11A N1A C2A C3A -73.2(8) . . . . ?
C1A N1A C2A C3A 160.4(7) . . . . ?
Hg1 N1A C2A C3A 42.6(8) . . . . ?
N1A C2A C3A N2A -56.8(9) . . . . ?
C2A C3A N2A C4A -80.9(8) . . . . ?
C2A C3A N2A C21A 156.4(6) . . . . ?
C2A C3A N2A Hg1 38.2(7) . . . . ?
C3A N2A C4A C1A 162.8(7) . . . 2_656 ?
C21A N2A C4A C1A -75.7(9) . . . 2_656 ?
Hg1 N2A C4A C1A 42.7(7) . . . 2_656 ?
C2A N1A C11A C12A 155.9(7) . . . . ?
C1A N1A C11A C12A -77.3(8) . . . . ?
Hg1 N1A C11A C12A 38.3(7) . . . . ?
N1A C11A C12A O11A -9.7(10) . . . . ?
N1A C11A C12A O12A 172.3(7) . . . . ?
O12A C12A O11A Hg1 152.1(6) . . . . ?
C11A C12A O11A Hg1 -25.7(8) . . . . ?
C4A N2A C21A C22A 157.7(7) . . . . ?
C3A N2A C21A C22A -79.3(8) . . . . ?
Hg1 N2A C21A C22A 39.6(8) . . . . ?
N2A C21A C22A O21A -4.0(11) . . . . ?
N2A C21A C22A O22A 176.4(7) . . . . ?
O22A C22A O21A Ca1 7.4(7) . . . 5_666 ?
C21A C22A O21A Ca1 -172.1(7) . . . 5_666 ?
O22A C22A O21A Hg1 149.7(6) . . . . ?
C21A C22A O21A Hg1 -29.8(8) . . . . ?
Ca1 C22A O21A Hg1 142.3(3) 5_666 . . . ?
O21A C22A O22A Ca1 -164.5(7) . . . . ?
C21A C22A O22A Ca1 15.0(14) . . . . ?
Ca1 C22A O22A Ca1 -156.6(11) 5_666 . . . ?
O21A C22A O22A Ca1 -7.9(8) . . . 5_666 ?
C21A C22A O22A Ca1 171.6(6) . . . 5_666 ?
C4B C1B N1B C11B -158.3(7) 2_655 . . . ?
C4B C1B N1B C2B 78.0(8) 2_655 . . . ?
C4B C1B N1B Hg2 -39.4(7) 2_655 . . . ?
C11B N1B C2B C3B 75.7(9) . . . . ?
C1B N1B C2B C3B -162.3(7) . . . . ?
Hg2 N1B C2B C3B -44.9(8) . . . . ?
N1B C2B C3B N2B 59.5(9) . . . . ?
C2B C3B N2B C21B -157.4(7) . . . . ?
C2B C3B N2B C4B 79.3(9) . . . . ?
C2B C3B N2B Hg2 -38.8(8) . . . . ?
C21B N2B C4B C1B 77.4(10) . . . 2_655 ?
C3B N2B C4B C1B -160.1(8) . . . 2_655 ?
Hg2 N2B C4B C1B -41.9(9) . . . 2_655 ?
C1B N1B C11B C12B 78.9(8) . . . . ?
C2B N1B C11B C12B -157.9(7) . . . . ?
Hg2 N1B C11B C12B -38.6(9) . . . . ?
N1B C11B C12B O11B 14.6(11) . . . . ?
N1B C11B C12B O12B -166.2(7) . . . . ?
O12B C12B O11B Hg2 -161.7(6) . . . . ?
C11B C12B O11B Hg2 17.4(9) . . . . ?
O12B C12B O11B Ca1 -10.3(8) . . . . ?
C11B C12B O11B Ca1 168.8(7) . . . . ?
O11B C12B O12B Ca1 10.8(8) . . . . ?
C11B C12B O12B Ca1 -168.4(6) . . . . ?
C4B N2B C21B C22B -163.4(7) . . . . ?
C3B N2B C21B C22B 73.8(9) . . . . ?
Hg2 N2B C21B C22B -44.5(8) . . . . ?
N2B C21B C22B O22B -156.9(8) . . . . ?
N2B C21B C22B O21B 25.3(11) . . . . ?
O22B C22B O21B Hg2 -169.8(7) . . . . ?
C21B C22B O21B Hg2 7.8(9) . . . . ?
